data_9009910
loop_
_publ_author_name
'Lindqvist, O.'

_publ_section_title
;
 The crystal structure of CuTeO3
;
_journal_name_full 'Acta Chemica Scandinavica'
_journal_page_first 1423
_journal_page_last 1430
_journal_paper_doi 10.3891/acta.chem.scand.26-1423
_journal_volume 26
_journal_year 1972
_chemical_compound_source Synthetic
_chemical_formula_sum 'Cu O3 Te'
_chemical_name_mineral Balyakinite
_space_group_IT_number 62
_symmetry_space_group_name_Hall '-P 2n 2a'
_symmetry_space_group_name_H-M 'P m c n'
_cell_angle_alpha 90
_cell_angle_beta 90
_cell_angle_gamma 90
_cell_length_a 7.604
_cell_length_b 5.837
_cell_length_c 12.705
_cell_formula_units_Z 8
_cell_volume 563.906
_database_code_amcsd 0011931
_exptl_crystal_density_diffrn 5.634
_cod_original_formula_sum 'Te Cu O3'
_cod_database_code 9009910

loop_
_space_group_symop_operation_xyz
x,y,z
1/2-x,y,z
1/2+x,-y,-z
1/2+x,1/2+y,1/2-z
1/2-x,1/2-y,1/2+z
x,1/2-y,1/2+z
-x,1/2+y,1/2-z
-x,-y,-z

loop_
_atom_site_aniso_label
_atom_site_aniso_U_11
_atom_site_aniso_U_22
_atom_site_aniso_U_33
_atom_site_aniso_U_12
_atom_site_aniso_U_13
_atom_site_aniso_U_23
Te1 0.00700 0.01500 0.01300 0.00000 0.00000 0.00000
Te2 0.00600 0.01500 0.01100 0.00000 0.00000 0.00000
Cu 0.01800 0.02000 0.01100 0.00800 0.00800 0.00400
O1 0.01400 0.01800 0.03400 -0.00700 0.00300 0.00800
O2 0.03700 0.04100 0.02300 0.05100 0.02700 0.04900
O3 0.00700 0.02100 0.00700 0.00000 0.00000 -0.01900
O4 0.02200 0.01700 0.00200 0.00000 0.00000 -0.03900

loop_
_atom_site_label
_atom_site_fract_x
_atom_site_fract_y
_atom_site_fract_z
Te1 0.25000 0.17020 0.11410
Te2 0.75000 0.10400 0.16300
Cu 0.54540 0.16070 0.41050
O1 0.43000 0.33800 0.04600
O2 0.44700 0.41100 0.32500
O3 0.75000 0.11000 0.31700
O4 0.75000 0.42800 0.48100

loop_
_cod_related_entry_id
_cod_related_entry_database
_cod_related_entry_code
1 AMCSD 0011931
